data_4133905
loop_
_publ_author_name
'Paioti, Paulo H. S.'
'Del Pozo, Juan'
'Mikus, Malte S.'
'Lee, Jaehee'
'Koh, Ming Joo'
'Romiti, Filippo'
'Torker, Sebastian'
'Hoveyda, Amir H.'

_publ_section_title
;
 Catalytic Enantioselective Boryl and Silyl Substitution with
 Trifluoromethyl Alkenes: Scope, Utility, and Mechanistic Nuances of Cu-F
 \b-Elimination.
;
_journal_issue 50
_journal_name_full 'Journal of the American Chemical Society'
_journal_page_first 19917
_journal_page_last 19934
_journal_paper_doi 10.1021/jacs.9b11382
_journal_volume 141
_journal_year 2019
_chemical_formula_moiety 'C39 H43 Cu F3 N3 Si'
_chemical_formula_sum 'C39 H43 Cu F3 N3 Si'
_chemical_formula_weight 702.39
_space_group_crystal_system monoclinic
_space_group_IT_number 14
_space_group_name_Hall '-P 2ybc'
_space_group_name_H-M_alt 'P 1 21/c 1'
_atom_sites_solution_hydrogens geom
_atom_sites_solution_primary dual
_atom_sites_solution_secondary difmap
_audit_creation_method SHELXL-2016/6
_cell_angle_alpha 90
_cell_angle_beta 110.253(2)
_cell_angle_gamma 90
_cell_formula_units_Z 4
_cell_length_a 16.6030(6)
_cell_length_b 13.7487(4)
_cell_length_c 16.9259(6)
_cell_measurement_reflns_used 9873
_cell_measurement_temperature 100(2)
_cell_measurement_theta_max 66.66
_cell_measurement_theta_min 4.25
_cell_volume 3624.8(2)
_computing_cell_refinement 'SAINT (Bruker, 2014)'
_computing_data_collection 'APEX2 (Bruker, 2014)'
_computing_data_reduction 'SAINT (Bruker, 2014)'
_computing_molecular_graphics 'Bruker SHELXTL'
_computing_publication_material 'Bruker SHELXTL'
_computing_structure_refinement 'SHELXL-2016/6 (Sheldrick, 2016)'
_computing_structure_solution 'SHELXT 2016/6 (Sheldrick, 2016)'
_diffrn_ambient_temperature 100(2)
_diffrn_measured_fraction_theta_full 0.995
_diffrn_measured_fraction_theta_max 0.995
_diffrn_measurement_device_type 'Bruker Kappa DUO CCD diffractometer'
_diffrn_measurement_method '\f and \w scans'
_diffrn_radiation_monochromator mirrors
_diffrn_radiation_type CuK\a
_diffrn_radiation_wavelength 1.54178
_diffrn_reflns_av_R_equivalents 0.0351
_diffrn_reflns_av_unetI/netI 0.0275
_diffrn_reflns_Laue_measured_fraction_full 0.995
_diffrn_reflns_Laue_measured_fraction_max 0.995
_diffrn_reflns_limit_h_max 19
_diffrn_reflns_limit_h_min -16
_diffrn_reflns_limit_k_max 16
_diffrn_reflns_limit_k_min -16
_diffrn_reflns_limit_l_max 19
_diffrn_reflns_limit_l_min -20
_diffrn_reflns_number 30093
_diffrn_reflns_point_group_measured_fraction_full 0.995
_diffrn_reflns_point_group_measured_fraction_max 0.995
_diffrn_reflns_theta_full 66.659
_diffrn_reflns_theta_max 66.659
_diffrn_reflns_theta_min 2.837
_diffrn_source 'microfocus sealed tube'
_diffrn_source_type 'Incoatec I\uS'
_exptl_absorpt_coefficient_mu 1.544
_exptl_absorpt_correction_T_max 0.7528
_exptl_absorpt_correction_T_min 0.6761
_exptl_absorpt_correction_type multi-scan
_exptl_absorpt_process_details
;
Sheldrick, G.M. (2016). SADABS. Bruker AXS Inc. Madison, WI USA.
;
_exptl_crystal_colour colorless
_exptl_crystal_density_diffrn 1.287
_exptl_crystal_density_meas ?
_exptl_crystal_density_method none
_exptl_crystal_description block
_exptl_crystal_F_000 1472
_exptl_crystal_size_max 0.420
_exptl_crystal_size_mid 0.180
_exptl_crystal_size_min 0.160
_refine_diff_density_max 0.707
_refine_diff_density_min -0.629
_refine_diff_density_rms 0.064
_refine_ls_extinction_method none
_refine_ls_goodness_of_fit_ref 1.231
_refine_ls_hydrogen_treatment constr
_refine_ls_matrix_type full
_refine_ls_number_parameters 443
_refine_ls_number_reflns 6380
_refine_ls_number_restraints 387
_refine_ls_restrained_S_all 1.197
_refine_ls_R_factor_all 0.0574
_refine_ls_R_factor_gt 0.0555
_refine_ls_shift/su_max 0.001
_refine_ls_shift/su_mean 0.000
_refine_ls_structure_factor_coef Fsqd
_refine_ls_weighting_details 'w=1/[\s^2^(Fo^2^)+(0.0256P)^2^+7.3890P] where P=(Fo^2^+2Fc^2^)/3'
_refine_ls_weighting_scheme calc
_refine_ls_wR_factor_gt 0.1252
_refine_ls_wR_factor_ref 0.1261
_reflns_Friedel_coverage 0.000
_reflns_number_gt 6134
_reflns_number_total 6380
_reflns_threshold_expression 'I > 2\s(I)'
_cod_data_source_file ja9b11382_si_007.cif
_cod_data_source_block C39H43CuF3N3Si
_cod_depositor_comments
;
The following automatic conversions were performed:

data item '_exptl_crystal_density_meas' value 'not measured' was
changed to '?' -- the value is perceived as not measured.

Automatic conversion script
Id: cif_fix_values 7556 2019-12-06 15:28:31Z antanas 
;
_cod_original_sg_symbol_H-M 'P 21/c'
_cod_database_code 4133905
_shelx_shelxl_version_number 2016/6
_shelx_space_group_comment
;
The symmetry employed for this shelxl refinement is uniquely defined
by the following loop, which should always be used as a source of
symmetry information in preference to the above space-group names.
They are only intended as comments.
;
_shelx_estimated_absorpt_t_min 0.563
_shelx_estimated_absorpt_t_max 0.790

loop_
_space_group_symop_operation_xyz
'x, y, z'
'-x, y+1/2, -z+1/2'
'-x, -y, -z'
'x, -y-1/2, z-1/2'

loop_
_atom_site_label
_atom_site_type_symbol
_atom_site_fract_x
_atom_site_fract_y
_atom_site_fract_z
_atom_site_U_iso_or_equiv
_atom_site_adp_type
_atom_site_occupancy
_atom_site_site_symmetry_order
_atom_site_calc_flag
_atom_site_refinement_flags_posn
_atom_site_refinement_flags_adp
_atom_site_refinement_flags_occupancy
_atom_site_disorder_assembly
_atom_site_disorder_group
Cu1 Cu 0.31573(3) 0.80064(3) 0.73883(3) 0.02229(13) Uani 1 1 d . . . . .
Si1 Si 0.12316(5) 0.67489(6) 0.67054(6) 0.0271(2) Uani 1 1 d . . . . .
F1 F 0.40451(14) 0.61733(16) 0.83802(13) 0.0371(7) Uani 0.917(5) 1 d D . P A 1
F2 F 0.4005(2) 0.5250(2) 0.7358(3) 0.0460(9) Uani 0.917(5) 1 d D . P A 1
F3 F 0.45562(13) 0.66755(17) 0.74394(15) 0.0410(7) Uani 0.917(5) 1 d D . P A 1
F1X F 0.389(3) 0.514(2) 0.758(2) 0.033(10) Uiso 0.083(5) 1 d D . P A 2
F2X F 0.4115(12) 0.6259(14) 0.6843(11) 0.022(6) Uiso 0.083(5) 1 d D . P A 2
F3X F 0.4513(16) 0.6479(17) 0.8178(13) 0.035(7) Uiso 0.083(5) 1 d D . P A 2
N1 N 0.31803(17) 1.01505(18) 0.74842(16) 0.0270(6) Uani 1 1 d . . . . .
N2 N 0.40009(17) 0.94080(18) 0.85948(16) 0.0252(6) Uani 1 1 d . . . . .
C1 C 0.34367(18) 0.9280(2) 0.78213(18) 0.0204(6) Uani 1 1 d . . . . .
C2 C 0.3588(2) 1.0966(2) 0.8052(2) 0.0353(8) Uani 1 1 d . . . . .
H2A H 0.315688 1.135915 0.819321 0.042 Uiso 1 1 calc R U . . .
H2B H 0.391406 1.139260 0.779984 0.042 Uiso 1 1 calc R U . . .
C3 C 0.4185(3) 1.0436(2) 0.8825(3) 0.0582(14) Uani 1 1 d . . . . .
H3A H 0.479356 1.059416 0.892421 0.070 Uiso 1 1 calc R U . . .
H3B H 0.404959 1.060068 0.933486 0.070 Uiso 1 1 calc R U . . .
C4 C 0.2576(2) 1.0321(2) 0.66517(19) 0.0242(6) Uani 1 1 d . . . . .
C5 C 0.1718(2) 1.0511(2) 0.6548(2) 0.0257(6) Uani 1 1 d . . . . .
C6 C 0.1153(2) 1.0705(2) 0.5736(2) 0.0273(7) Uani 1 1 d . . . . .
H6A H 0.056475 1.081825 0.565052 0.033 Uiso 1 1 calc R U . . .
C7 C 0.1426(2) 1.0736(2) 0.5049(2) 0.0270(7) Uani 1 1 d . . . . .
C8 C 0.2283(2) 1.0540(2) 0.5178(2) 0.0286(7) Uani 1 1 d . . . . .
H8A H 0.247491 1.055174 0.471059 0.034 Uiso 1 1 calc R U . . .
C9 C 0.2869(2) 1.0328(2) 0.5974(2) 0.0264(7) Uani 1 1 d . . . . .
C10 C 0.1401(2) 1.0531(3) 0.7277(2) 0.0346(8) Uani 1 1 d . . . . .
H10A H 0.147638 1.118607 0.752079 0.052 Uiso 1 1 calc R U . . .
H10B H 0.172903 1.006439 0.770525 0.052 Uiso 1 1 calc R U . . .
H10C H 0.079144 1.035658 0.708170 0.052 Uiso 1 1 calc R U . . .
C11 C 0.0809(2) 1.0992(3) 0.4184(2) 0.0393(9) Uani 1 1 d . . . . .
H11A H 0.022134 1.099407 0.419146 0.059 Uiso 1 1 calc R U . . .
H11B H 0.085587 1.050956 0.377599 0.059 Uiso 1 1 calc R U . . .
H11C H 0.094907 1.163779 0.402380 0.059 Uiso 1 1 calc R U . . .
C12 C 0.3793(2) 1.0109(3) 0.6088(2) 0.0367(8) Uani 1 1 d . . . . .
H12A H 0.416698 1.058555 0.647386 0.055 Uiso 1 1 calc R U . . .
H12B H 0.387363 1.014466 0.554189 0.055 Uiso 1 1 calc R U . . .
H12C H 0.393965 0.945404 0.632297 0.055 Uiso 1 1 calc R U . . .
C13 C 0.43827(19) 0.8635(2) 0.91754(18) 0.0221(6) Uani 1 1 d . . . . .
C14 C 0.5168(2) 0.8244(2) 0.91979(19) 0.0259(6) Uani 1 1 d . . . . .
C15 C 0.5543(2) 0.7538(2) 0.9803(2) 0.0291(7) Uani 1 1 d . . . . .
H15A H 0.607964 0.726862 0.983293 0.035 Uiso 1 1 calc R U . . .
C16 C 0.5160(2) 0.7217(2) 1.0359(2) 0.0296(7) Uani 1 1 d . . . . .
C17 C 0.4374(2) 0.7600(2) 1.0306(2) 0.0296(7) Uani 1 1 d . . . . .
H17A H 0.410222 0.737224 1.068140 0.036 Uiso 1 1 calc R U . . .
C18 C 0.3970(2) 0.8312(2) 0.97164(19) 0.0253(6) Uani 1 1 d . . . . .
C19 C 0.5594(2) 0.8570(3) 0.8596(2) 0.0428(9) Uani 1 1 d . . . . .
H19A H 0.516744 0.860532 0.802646 0.064 Uiso 1 1 calc R U . . .
H19B H 0.604390 0.810497 0.860369 0.064 Uiso 1 1 calc R U . . .
H19C H 0.584983 0.921370 0.876352 0.064 Uiso 1 1 calc R U . . .
C20 C 0.5592(3) 0.6450(3) 1.1010(3) 0.0463(10) Uani 1 1 d . . . . .
H20A H 0.537603 0.580567 1.078858 0.070 Uiso 1 1 calc R U . . .
H20B H 0.546653 0.657330 1.152516 0.070 Uiso 1 1 calc R U . . .
H20C H 0.621443 0.647403 1.113590 0.070 Uiso 1 1 calc R U . . .
C21 C 0.3116(2) 0.8726(3) 0.9673(2) 0.0394(8) Uani 1 1 d . . . . .
H21A H 0.320164 0.937406 0.993016 0.059 Uiso 1 1 calc R U . . .
H21B H 0.285139 0.829888 0.997650 0.059 Uiso 1 1 calc R U . . .
H21C H 0.274030 0.877589 0.908241 0.059 Uiso 1 1 calc R U . . .
C22 C 0.3042(2) 0.6638(2) 0.7059(2) 0.0284(7) Uani 1 1 d . . . . .
H22A H 0.297093 0.660764 0.644811 0.034 Uiso 1 1 calc R U . . .
C23 C 0.3879(2) 0.6185(2) 0.7539(2) 0.0284(7) Uani 1 1 d . . . . .
C24 C 0.2289(2) 0.6078(2) 0.7175(2) 0.0296(7) Uani 1 1 d . . . . .
H24A H 0.240977 0.605230 0.779553 0.035 Uiso 1 1 calc R U . . .
C25 C 0.22015(19) 0.5023(2) 0.6876(2) 0.0294(7) Uani 1 1 d . . . . .
C26 C 0.2211(2) 0.4277(2) 0.7427(2) 0.0347(8) Uani 1 1 d . . . . .
H26A H 0.224185 0.442793 0.798409 0.042 Uiso 1 1 calc R U . . .
C27 C 0.2176(2) 0.3310(2) 0.7180(2) 0.0380(8) Uani 1 1 d . . . . .
H27A H 0.218481 0.281320 0.757278 0.046 Uiso 1 1 calc R U . . .
C28 C 0.2129(2) 0.3056(2) 0.6373(2) 0.0353(8) Uani 1 1 d . . . . .
H28A H 0.211739 0.239235 0.621199 0.042 Uiso 1 1 calc R U . . .
C29 C 0.20978(19) 0.3797(2) 0.5807(2) 0.0306(7) Uani 1 1 d . . . . .
C30 C 0.21310(19) 0.4778(2) 0.6063(2) 0.0311(7) Uani 1 1 d . . . . .
H30A H 0.210423 0.527904 0.566909 0.037 Uiso 1 1 calc R U . . .
C31 C 0.2071(2) 0.3552(3) 0.4980(3) 0.0372(8) Uani 1 1 d . . . . .
N3 N 0.2066(2) 0.3343(3) 0.4321(2) 0.0496(8) Uani 1 1 d . . . . .
C33 C 0.1287(2) 0.7903(2) 0.7298(2) 0.0313(7) Uani 1 1 d . . . . .
H33A H 0.173639 0.832091 0.722985 0.047 Uiso 1 1 calc R U . . .
H33B H 0.073257 0.823902 0.707909 0.047 Uiso 1 1 calc R U . . .
H33C H 0.141956 0.775709 0.789634 0.047 Uiso 1 1 calc R U . . .
C34 C 0.0376(2) 0.5946(3) 0.6830(3) 0.0379(8) Uani 1 1 d . . . . .
H34A H 0.035102 0.534069 0.651690 0.057 Uiso 1 1 calc R U . . .
H34B H 0.050827 0.579753 0.742780 0.057 Uiso 1 1 calc R U . . .
H34C H -0.017871 0.627946 0.661055 0.057 Uiso 1 1 calc R U . . .
C35 C 0.0955(2) 0.7065(2) 0.5566(2) 0.0299(7) Uani 1 1 d . . . . .
C36 C 0.0334(2) 0.6540(3) 0.4932(2) 0.0401(8) Uani 1 1 d . . . . .
H36A H 0.007368 0.598771 0.508227 0.048 Uiso 1 1 calc R U . . .
C37 C 0.0092(3) 0.6807(3) 0.4096(3) 0.0481(10) Uani 1 1 d . . . . .
H37A H -0.033026 0.644211 0.367615 0.058 Uiso 1 1 calc R U . . .
C38 C 0.0468(3) 0.7605(3) 0.3873(3) 0.0486(10) Uani 1 1 d . . . . .
H38A H 0.029438 0.779792 0.329917 0.058 Uiso 1 1 calc R U . . .
C39 C 0.1095(3) 0.8128(3) 0.4479(3) 0.0454(9) Uani 1 1 d . . . . .
H39A H 0.136326 0.866724 0.432006 0.054 Uiso 1 1 calc R U . . .
C40 C 0.1330(2) 0.7862(3) 0.5315(2) 0.0360(8) Uani 1 1 d . . . . .
H40A H 0.175625 0.822938 0.572905 0.043 Uiso 1 1 calc R U . . .

loop_
_atom_site_aniso_label
_atom_site_aniso_U_11
_atom_site_aniso_U_22
_atom_site_aniso_U_33
_atom_site_aniso_U_23
_atom_site_aniso_U_13
_atom_site_aniso_U_12
Cu1 0.0205(2) 0.0165(2) 0.0251(2) -0.00502(17) 0.00176(17) -0.00069(17)
Si1 0.0193(4) 0.0210(4) 0.0391(5) 0.0012(4) 0.0076(4) 0.0000(3)
F1 0.0362(13) 0.0341(12) 0.0293(11) 0.0015(9) -0.0036(9) 0.0074(10)
F2 0.0280(15) 0.0263(14) 0.074(3) -0.0226(16) 0.0060(16) 0.0065(10)
F3 0.0218(11) 0.0408(13) 0.0582(16) -0.0044(11) 0.0110(10) -0.0015(9)
N1 0.0340(14) 0.0136(12) 0.0221(13) -0.0012(10) -0.0048(11) -0.0046(10)
N2 0.0319(14) 0.0157(12) 0.0201(12) 0.0013(10) -0.0010(11) -0.0046(10)
C1 0.0219(14) 0.0175(13) 0.0198(14) -0.0005(11) 0.0049(11) -0.0036(11)
C2 0.046(2) 0.0157(15) 0.0293(17) -0.0004(13) -0.0065(15) -0.0055(14)
C3 0.086(3) 0.0152(16) 0.037(2) 0.0015(15) -0.026(2) -0.0108(18)
C4 0.0269(15) 0.0148(14) 0.0236(15) 0.0001(11) -0.0004(12) -0.0037(12)
C5 0.0305(16) 0.0154(14) 0.0279(16) -0.0016(12) 0.0061(13) -0.0017(12)
C6 0.0224(15) 0.0191(15) 0.0349(17) -0.0035(13) 0.0028(13) -0.0005(12)
C7 0.0287(16) 0.0193(15) 0.0250(16) 0.0013(12) -0.0007(13) -0.0008(12)
C8 0.0324(16) 0.0288(17) 0.0221(15) 0.0019(13) 0.0065(13) 0.0000(13)
C9 0.0262(16) 0.0187(14) 0.0295(16) 0.0012(12) 0.0037(13) 0.0006(12)
C10 0.0408(19) 0.0289(18) 0.0361(19) -0.0059(14) 0.0158(16) -0.0056(15)
C11 0.0373(19) 0.038(2) 0.0309(18) 0.0023(15) -0.0031(15) 0.0037(16)
C12 0.0254(17) 0.043(2) 0.0374(19) 0.0021(16) 0.0053(14) 0.0022(15)
C13 0.0264(15) 0.0160(13) 0.0166(14) -0.0018(11) -0.0017(11) -0.0059(11)
C14 0.0246(15) 0.0226(15) 0.0245(15) -0.0018(12) 0.0007(12) -0.0088(12)
C15 0.0242(15) 0.0223(15) 0.0318(17) -0.0027(13) -0.0017(13) -0.0022(12)
C16 0.0336(17) 0.0210(15) 0.0243(16) 0.0021(12) -0.0027(13) -0.0062(13)
C17 0.0362(17) 0.0272(16) 0.0216(15) 0.0016(12) 0.0049(13) -0.0078(13)
C18 0.0297(16) 0.0228(15) 0.0189(14) -0.0030(12) 0.0026(12) -0.0030(12)
C19 0.0335(19) 0.058(2) 0.036(2) 0.0056(18) 0.0118(16) -0.0097(18)
C20 0.045(2) 0.034(2) 0.044(2) 0.0158(17) -0.0052(17) -0.0026(17)
C21 0.042(2) 0.044(2) 0.0335(19) 0.0007(16) 0.0146(16) 0.0066(17)
C22 0.0232(15) 0.0236(15) 0.0348(17) -0.0095(13) 0.0054(13) -0.0011(12)
C23 0.0277(16) 0.0196(15) 0.0334(17) -0.0098(13) 0.0050(13) -0.0016(12)
C24 0.0267(16) 0.0283(16) 0.0309(17) 0.0002(13) 0.0063(13) 0.0004(13)
C25 0.0184(15) 0.0253(16) 0.0391(18) -0.0003(13) 0.0032(13) 0.0006(12)
C26 0.0316(18) 0.0263(16) 0.0400(19) 0.0010(14) 0.0044(15) -0.0004(14)
C27 0.041(2) 0.0230(16) 0.045(2) 0.0062(15) 0.0075(16) -0.0018(15)
C28 0.0330(18) 0.0153(15) 0.052(2) 0.0002(14) 0.0078(16) -0.0003(13)
C29 0.0184(15) 0.0250(16) 0.0425(18) 0.0022(14) 0.0030(13) -0.0012(12)
C30 0.0184(15) 0.0213(15) 0.0488(19) 0.0103(14) 0.0057(14) -0.0006(12)
C31 0.0292(18) 0.0310(18) 0.047(2) 0.0040(15) 0.0073(16) -0.0004(14)
N3 0.051(2) 0.047(2) 0.048(2) -0.0016(16) 0.0133(17) 0.0022(16)
C33 0.0260(16) 0.0274(16) 0.0388(19) 0.0013(14) 0.0091(14) 0.0011(13)
C34 0.0298(18) 0.0314(18) 0.052(2) -0.0004(16) 0.0141(16) -0.0073(14)
C35 0.0257(16) 0.0250(16) 0.0391(18) -0.0005(13) 0.0115(14) 0.0056(13)
C36 0.039(2) 0.0350(19) 0.042(2) -0.0012(16) 0.0088(16) 0.0027(16)
C37 0.051(2) 0.045(2) 0.042(2) -0.0072(17) 0.0078(18) 0.0089(18)
C38 0.059(3) 0.051(2) 0.037(2) 0.0042(17) 0.0191(18) 0.0230(19)
C39 0.056(2) 0.038(2) 0.048(2) 0.0075(17) 0.0245(19) 0.0096(17)
C40 0.0378(19) 0.0319(18) 0.0396(19) 0.0007(15) 0.0151(16) 0.0021(15)

loop_
_atom_type_symbol
_atom_type_description
_atom_type_scat_dispersion_real
_atom_type_scat_dispersion_imag
_atom_type_scat_source
C C 0.0181 0.0091 'International Tables Vol C Tables 4.2.6.8 and 6.1.1.4'
H H 0.0000 0.0000 'International Tables Vol C Tables 4.2.6.8 and 6.1.1.4'
N N 0.0311 0.0180 'International Tables Vol C Tables 4.2.6.8 and 6.1.1.4'
F F 0.0727 0.0534 'International Tables Vol C Tables 4.2.6.8 and 6.1.1.4'
Si Si 0.2541 0.3302 'International Tables Vol C Tables 4.2.6.8 and 6.1.1.4'
Cu Cu -1.9646 0.5888 'International Tables Vol C Tables 4.2.6.8 and 6.1.1.4'

loop_
_geom_angle_atom_site_label_1
_geom_angle_atom_site_label_2
_geom_angle_atom_site_label_3
_geom_angle
C1 Cu1 C22 171.31(13)
C33 Si1 C34 109.89(17)
C33 Si1 C35 107.77(15)
C34 Si1 C35 109.17(16)
C33 Si1 C24 108.86(15)
C34 Si1 C24 107.17(16)
C35 Si1 C24 113.95(15)
C1 N1 C4 125.3(2)
C1 N1 C2 113.3(2)
C4 N1 C2 121.4(2)
C1 N2 C13 124.6(2)
C1 N2 C3 113.5(3)
C13 N2 C3 121.9(2)
N1 C1 N2 108.4(2)
N1 C1 Cu1 131.8(2)
N2 C1 Cu1 119.8(2)
N1 C2 C3 102.2(3)
N1 C2 H2A 111.3
C3 C2 H2A 111.3
N1 C2 H2B 111.3
C3 C2 H2B 111.3
H2A C2 H2B 109.2
N2 C3 C2 102.6(3)
N2 C3 H3A 111.2
C2 C3 H3A 111.2
N2 C3 H3B 111.2
C2 C3 H3B 111.2
H3A C3 H3B 109.2
C9 C4 C5 121.7(3)
C9 C4 N1 119.0(3)
C5 C4 N1 119.3(3)
C6 C5 C4 117.9(3)
C6 C5 C10 120.0(3)
C4 C5 C10 122.1(3)
C7 C6 C5 121.9(3)
C7 C6 H6A 119.1
C5 C6 H6A 119.1
C6 C7 C8 118.5(3)
C6 C7 C11 120.7(3)
C8 C7 C11 120.8(3)
C7 C8 C9 121.8(3)
C7 C8 H8A 119.1
C9 C8 H8A 119.1
C8 C9 C4 118.2(3)
C8 C9 C12 120.3(3)
C4 C9 C12 121.5(3)
C5 C10 H10A 109.5
C5 C10 H10B 109.5
H10A C10 H10B 109.5
C5 C10 H10C 109.5
H10A C10 H10C 109.5
H10B C10 H10C 109.5
C7 C11 H11A 109.5
C7 C11 H11B 109.5
H11A C11 H11B 109.5
C7 C11 H11C 109.5
H11A C11 H11C 109.5
H11B C11 H11C 109.5
C9 C12 H12A 109.5
C9 C12 H12B 109.5
H12A C12 H12B 109.5
C9 C12 H12C 109.5
H12A C12 H12C 109.5
H12B C12 H12C 109.5
C18 C13 C14 121.8(3)
C18 C13 N2 118.9(3)
C14 C13 N2 119.3(3)
C15 C14 C13 117.6(3)
C15 C14 C19 120.9(3)
C13 C14 C19 121.5(3)
C16 C15 C14 122.1(3)
C16 C15 H15A 119.0
C14 C15 H15A 119.0
C15 C16 C17 118.9(3)
C15 C16 C20 120.3(3)
C17 C16 C20 120.8(3)
C16 C17 C18 121.6(3)
C16 C17 H17A 119.2
C18 C17 H17A 119.2
C13 C18 C17 118.0(3)
C13 C18 C21 121.1(3)
C17 C18 C21 120.9(3)
C14 C19 H19A 109.5
C14 C19 H19B 109.5
H19A C19 H19B 109.5
C14 C19 H19C 109.5
H19A C19 H19C 109.5
H19B C19 H19C 109.5
C16 C20 H20A 109.5
C16 C20 H20B 109.5
H20A C20 H20B 109.5
C16 C20 H20C 109.5
H20A C20 H20C 109.5
H20B C20 H20C 109.5
C18 C21 H21A 109.5
C18 C21 H21B 109.5
H21A C21 H21B 109.5
C18 C21 H21C 109.5
H21A C21 H21C 109.5
H21B C21 H21C 109.5
C23 C22 C24 111.6(3)
C23 C22 Cu1 105.5(2)
C24 C22 Cu1 116.8(2)
C23 C22 H22A 107.5
C24 C22 H22A 107.5
Cu1 C22 H22A 107.5
F1 C23 F2 103.6(3)
F1 C23 F3 105.0(2)
F2 C23 F3 104.0(3)
F3X C23 C22 131.9(11)
F1 C23 C22 113.1(3)
F2 C23 C22 117.6(3)
F2X C23 C22 89.4(8)
F3 C23 C22 112.3(3)
F1X C23 C22 116.2(17)
C25 C24 C22 115.0(3)
C25 C24 Si1 110.8(2)
C22 C24 Si1 112.2(2)
C25 C24 H24A 106.0
C22 C24 H24A 106.0
Si1 C24 H24A 106.0
C30 C25 C26 117.8(3)
C30 C25 C24 121.8(3)
C26 C25 C24 120.3(3)
C25 C26 C27 121.2(4)
C25 C26 H26A 119.4
C27 C26 H26A 119.4
C28 C27 C26 121.4(3)
C28 C27 H27A 119.3
C26 C27 H27A 119.3
C27 C28 C29 118.1(3)
C27 C28 H28A 120.9
C29 C28 H28A 120.9
C28 C29 C30 120.0(3)
C28 C29 C31 119.1(3)
C30 C29 C31 120.9(3)
C25 C30 C29 121.4(3)
C25 C30 H30A 119.3
C29 C30 H30A 119.3
N3 C31 C29 178.5(4)
Si1 C33 H33A 109.5
Si1 C33 H33B 109.5
H33A C33 H33B 109.5
Si1 C33 H33C 109.5
H33A C33 H33C 109.5
H33B C33 H33C 109.5
Si1 C34 H34A 109.5
Si1 C34 H34B 109.5
H34A C34 H34B 109.5
Si1 C34 H34C 109.5
H34A C34 H34C 109.5
H34B C34 H34C 109.5
C40 C35 C36 117.3(3)
C40 C35 Si1 121.3(3)
C36 C35 Si1 121.4(3)
C37 C36 C35 121.5(4)
C37 C36 H36A 119.3
C35 C36 H36A 119.3
C38 C37 C36 119.6(4)
C38 C37 H37A 120.2
C36 C37 H37A 120.2
C37 C38 C39 120.5(4)
C37 C38 H38A 119.8
C39 C38 H38A 119.8
C40 C39 C38 119.7(4)
C40 C39 H39A 120.2
C38 C39 H39A 120.2
C39 C40 C35 121.4(4)
C39 C40 H40A 119.3
C35 C40 H40A 119.3

loop_
_geom_bond_atom_site_label_1
_geom_bond_atom_site_label_2
_geom_bond_distance
Cu1 C1 1.893(3)
Cu1 C22 1.952(3)
Si1 C33 1.863(3)
Si1 C34 1.867(3)
Si1 C35 1.872(4)
Si1 C24 1.898(3)
F1 C23 1.354(4)
F2 C23 1.355(4)
F3 C23 1.370(4)
N1 C1 1.330(4)
N1 C4 1.438(4)
N1 C2 1.480(4)
N2 C1 1.332(4)
N2 C13 1.438(4)
N2 C3 1.470(4)
C2 C3 1.525(5)
C2 H2A 0.9900
C2 H2B 0.9900
C3 H3A 0.9900
C3 H3B 0.9900
C4 C9 1.393(5)
C4 C5 1.398(4)
C5 C6 1.396(4)
C5 C10 1.500(5)
C6 C7 1.386(5)
C6 H6A 0.9500
C7 C8 1.389(5)
C7 C11 1.509(4)
C8 C9 1.392(4)
C8 H8A 0.9500
C9 C12 1.510(4)
C10 H10A 0.9800
C10 H10B 0.9800
C10 H10C 0.9800
C11 H11A 0.9800
C11 H11B 0.9800
C11 H11C 0.9800
C12 H12A 0.9800
C12 H12B 0.9800
C12 H12C 0.9800
C13 C18 1.393(4)
C13 C14 1.398(5)
C14 C15 1.392(4)
C14 C19 1.497(5)
C15 C16 1.378(5)
C15 H15A 0.9500
C16 C17 1.382(5)
C16 C20 1.514(4)
C17 C18 1.394(4)
C17 H17A 0.9500
C18 C21 1.505(5)
C19 H19A 0.9800
C19 H19B 0.9800
C19 H19C 0.9800
C20 H20A 0.9800
C20 H20B 0.9800
C20 H20C 0.9800
C21 H21A 0.9800
C21 H21B 0.9800
C21 H21C 0.9800
C22 C23 1.484(4)
C22 C24 1.537(4)
C22 H22A 1.0000
C24 C25 1.525(4)
C24 H24A 1.0000
C25 C30 1.382(5)
C25 C26 1.383(5)
C26 C27 1.388(5)
C26 H26A 0.9500
C27 C28 1.386(5)
C27 H27A 0.9500
C28 C29 1.388(5)
C28 H28A 0.9500
C29 C30 1.412(5)
C29 C31 1.425(5)
C30 H30A 0.9500
C31 N3 1.148(5)
C33 H33A 0.9800
C33 H33B 0.9800
C33 H33C 0.9800
C34 H34A 0.9800
C34 H34B 0.9800
C34 H34C 0.9800
C35 C40 1.397(5)
C35 C36 1.404(5)
C36 C37 1.382(6)
C36 H36A 0.9500
C37 C38 1.378(6)
C37 H37A 0.9500
C38 C39 1.384(6)
C38 H38A 0.9500
C39 C40 1.381(5)
C39 H39A 0.9500
C40 H40A 0.9500

loop_
_geom_torsion_atom_site_label_1
_geom_torsion_atom_site_label_2
_geom_torsion_atom_site_label_3
_geom_torsion_atom_site_label_4
_geom_torsion
C4 N1 C1 N2 179.5(3)
C2 N1 C1 N2 0.1(4)
C4 N1 C1 Cu1 1.0(5)
C2 N1 C1 Cu1 -178.5(3)
C13 N2 C1 N1 176.1(3)
C3 N2 C1 N1 -1.8(4)
C13 N2 C1 Cu1 -5.1(4)
C3 N2 C1 Cu1 177.0(3)
C1 N1 C2 C3 1.5(4)
C4 N1 C2 C3 -178.0(3)
C1 N2 C3 C2 2.6(5)
C13 N2 C3 C2 -175.4(3)
N1 C2 C3 N2 -2.2(5)
C1 N1 C4 C9 -84.2(4)
C2 N1 C4 C9 95.2(4)
C1 N1 C4 C5 98.1(4)
C2 N1 C4 C5 -82.5(4)
C9 C4 C5 C6 0.4(4)
N1 C4 C5 C6 178.0(3)
C9 C4 C5 C10 -178.4(3)
N1 C4 C5 C10 -0.8(4)
C4 C5 C6 C7 -1.7(4)
C10 C5 C6 C7 177.1(3)
C5 C6 C7 C8 1.9(5)
C5 C6 C7 C11 -177.2(3)
C6 C7 C8 C9 -0.8(5)
C11 C7 C8 C9 178.3(3)
C7 C8 C9 C4 -0.5(5)
C7 C8 C9 C12 179.4(3)
C5 C4 C9 C8 0.7(4)
N1 C4 C9 C8 -177.0(3)
C5 C4 C9 C12 -179.2(3)
N1 C4 C9 C12 3.2(4)
C1 N2 C13 C18 -89.2(4)
C3 N2 C13 C18 88.5(4)
C1 N2 C13 C14 92.4(4)
C3 N2 C13 C14 -89.9(4)
C18 C13 C14 C15 -2.1(4)
N2 C13 C14 C15 176.2(3)
C18 C13 C14 C19 177.9(3)
N2 C13 C14 C19 -3.8(4)
C13 C14 C15 C16 0.7(5)
C19 C14 C15 C16 -179.3(3)
C14 C15 C16 C17 0.9(5)
C14 C15 C16 C20 -179.8(3)
C15 C16 C17 C18 -1.2(5)
C20 C16 C17 C18 179.5(3)
C14 C13 C18 C17 1.8(4)
N2 C13 C18 C17 -176.5(3)
C14 C13 C18 C21 -178.8(3)
N2 C13 C18 C21 2.9(4)
C16 C17 C18 C13 -0.1(5)
C16 C17 C18 C21 -179.5(3)
C24 C22 C23 F1 -61.6(3)
Cu1 C22 C23 F1 66.2(3)
C24 C22 C23 F2 59.1(5)
Cu1 C22 C23 F2 -173.1(3)
C24 C22 C23 F3 179.8(3)
Cu1 C22 C23 F3 -52.4(3)
C23 C22 C24 C25 -60.9(4)
Cu1 C22 C24 C25 177.6(2)
C23 C22 C24 Si1 171.2(2)
Cu1 C22 C24 Si1 49.8(3)
C33 Si1 C24 C25 165.0(2)
C34 Si1 C24 C25 46.2(3)
C35 Si1 C24 C25 -74.7(3)
C33 Si1 C24 C22 -64.9(3)
C34 Si1 C24 C22 176.3(2)
C35 Si1 C24 C22 55.4(3)
C22 C24 C25 C30 -55.6(4)
Si1 C24 C25 C30 73.0(3)
C22 C24 C25 C26 122.9(3)
Si1 C24 C25 C26 -108.6(3)
C30 C25 C26 C27 1.8(5)
C24 C25 C26 C27 -176.7(3)
C25 C26 C27 C28 -0.1(6)
C26 C27 C28 C29 -1.4(5)
C27 C28 C29 C30 1.2(5)
C27 C28 C29 C31 178.4(3)
C26 C25 C30 C29 -2.0(5)
C24 C25 C30 C29 176.4(3)
C28 C29 C30 C25 0.6(5)
C31 C29 C30 C25 -176.6(3)
C33 Si1 C35 C40 41.8(3)
C34 Si1 C35 C40 161.1(3)
C24 Si1 C35 C40 -79.1(3)
C33 Si1 C35 C36 -135.3(3)
C34 Si1 C35 C36 -15.9(3)
C24 Si1 C35 C36 103.8(3)
C40 C35 C36 C37 -1.0(5)
Si1 C35 C36 C37 176.2(3)
C35 C36 C37 C38 0.1(6)
C36 C37 C38 C39 1.3(6)
C37 C38 C39 C40 -1.7(6)
C38 C39 C40 C35 0.8(6)
C36 C35 C40 C39 0.6(5)
Si1 C35 C40 C39 -176.6(3)
